data_7044370
loop_
_publ_author_name
'Hau, Sam Chunkit'
'Mak, Thomas C. W.'

_publ_section_title
;
 Assembly of high-symmetry silver(I) alkyl-1,3-diynyl cluster complexes
 via core transformation
;
_journal_name_full 'Dalton Trans.'
_journal_paper_doi 10.1039/C7DT03406G
_journal_year 2017
_chemical_formula_moiety 'C204 H186 Ag8 P8, 2(Cl O4), 2(C4 H10 O), 2(C H2 Cl2)'
_chemical_formula_sum 'C214 H210 Ag8 Cl6 O10 P8'
_chemical_formula_weight 4265.23
_chemical_name_systematic
;
 ? 
;
_space_group_crystal_system monoclinic
_space_group_IT_number 15
_space_group_name_Hall '-C 2yc'
_space_group_name_H-M_alt 'C 1 2/c 1'
_symmetry_space_group_name_Hall '-C 2yc'
_symmetry_space_group_name_H-M 'C 1 2/c 1'
_atom_sites_solution_hydrogens geom
_audit_creation_date 2017-09-25
_audit_creation_method
;
Olex2 1.2
(compiled 2017.08.10 svn.r3458 for OlexSys, GUI svn.r5381)
;
_audit_update_record
;
2017-09-25 deposited with the CCDC.
2017-09-29 downloaded from the CCDC.
;
_cell_angle_alpha 90
_cell_angle_beta 109.178(2)
_cell_angle_gamma 90
_cell_formula_units_Z 4
_cell_length_a 36.107(3)
_cell_length_b 30.577(3)
_cell_length_c 18.5765(16)
_cell_measurement_reflns_used 9887
_cell_measurement_temperature 173(2)
_cell_measurement_theta_max 27.845
_cell_measurement_theta_min 2.235
_cell_volume 19371(3)
_computing_cell_refinement 'SAINT v7.68A (Bruker, 2009)'
_computing_data_collection APEX2(Bruker,2003)
_computing_data_reduction 'SAINT v7.68A (Bruker, 2009)'
_computing_molecular_graphics 'Olex2 (Dolomanov et al., 2009)'
_computing_publication_material 'Olex2 (Dolomanov et al., 2009)'
_computing_structure_refinement 'ShelXL (Sheldrick, 2015)'
_computing_structure_solution 'SHELXS-97 (Sheldrick, 1997)'
_diffrn_ambient_temperature 173.15
_diffrn_measured_fraction_theta_full 1.000
_diffrn_measured_fraction_theta_max 1.000
_diffrn_measurement_device_type 'Bruker APEX-II CCD'
_diffrn_measurement_method '\f and \w scans'
_diffrn_radiation_monochromator graphite
_diffrn_radiation_type MoK\a
_diffrn_radiation_wavelength 0.71073
_diffrn_reflns_av_R_equivalents 0.1127
_diffrn_reflns_av_unetI/netI 0.0434
_diffrn_reflns_Laue_measured_fraction_full 1.000
_diffrn_reflns_Laue_measured_fraction_max 1.000
_diffrn_reflns_limit_h_max 43
_diffrn_reflns_limit_h_min -43
_diffrn_reflns_limit_k_max 36
_diffrn_reflns_limit_k_min -36
_diffrn_reflns_limit_l_max 22
_diffrn_reflns_limit_l_min -22
_diffrn_reflns_number 265544
_diffrn_reflns_point_group_measured_fraction_full 1.000
_diffrn_reflns_point_group_measured_fraction_max 1.000
_diffrn_reflns_theta_full 25.242
_diffrn_reflns_theta_max 25.250
_diffrn_reflns_theta_min 1.301
_diffrn_standards_number 0
_exptl_absorpt_coefficient_mu 0.998
_exptl_absorpt_correction_T_max 0.7539
_exptl_absorpt_correction_T_min 0.6352
_exptl_absorpt_correction_type multi-scan
_exptl_crystal_colour 'clear light colourless'
_exptl_crystal_colour_lustre clear
_exptl_crystal_colour_modifier light
_exptl_crystal_colour_primary colourless
_exptl_crystal_density_diffrn 1.462
_exptl_crystal_density_method 'not measured'
_exptl_crystal_description block
_exptl_crystal_F_000 8688
_exptl_crystal_size_max 0.5
_exptl_crystal_size_mid 0.4
_exptl_crystal_size_min 0.3
_refine_diff_density_max 1.870
_refine_diff_density_min -1.245
_refine_diff_density_rms 0.140
_refine_ls_extinction_method none
_refine_ls_goodness_of_fit_ref 1.132
_refine_ls_hydrogen_treatment constr
_refine_ls_matrix_type full
_refine_ls_number_parameters 1084
_refine_ls_number_reflns 17573
_refine_ls_number_restraints 0
_refine_ls_restrained_S_all 1.132
_refine_ls_R_factor_all 0.0677
_refine_ls_R_factor_gt 0.0539
_refine_ls_shift/su_max 0.003
_refine_ls_shift/su_mean 0.000
_refine_ls_structure_factor_coef Fsqd
_refine_ls_weighting_details 'w=1/[\s^2^(Fo^2^)+(0.0800P)^2^+142.8018P] where P=(Fo^2^+2Fc^2^)/3'
_refine_ls_weighting_scheme calc
_refine_ls_wR_factor_gt 0.1414
_refine_ls_wR_factor_ref 0.1638
_reflns_Friedel_coverage 0.000
_reflns_number_gt 14687
_reflns_number_total 17573
_reflns_threshold_expression 'I > 2\s(I)'
_cod_data_source_file c7dt03406g2.cif
_cod_data_source_block 2
_cod_database_code 7044370
_shelx_shelxl_version_number 2014/7
_shelx_space_group_comment
;
The symmetry employed for this shelxl refinement is uniquely defined
by the following loop, which should always be used as a source of
symmetry information in preference to the above space-group names.
They are only intended as comments.
;
_shelx_estimated_absorpt_t_max 0.754
_shelx_estimated_absorpt_t_min 0.635
_olex2_refinement_description
;
1. Fixed Uiso
 At 1.2 times of:
  All C(H) groups, All C(H,H) groups
 At 1.5 times of:
  All C(H,H,H) groups
2.a Ternary CH refined with riding coordinates:
 C5(H5), C15(H15), C25(H25)
2.b Secondary CH2 refined with riding coordinates:
 C6(H6A,H6B), C7(H7A,H7B), C8(H8A,H8B), C9(H9A,H9B), C10(H10A,H10B), C16(H16A,
 H16B), C17(H17A,H17B), C18(H18A,H18B), C19(H19A,H19B), C20(H20A,H20B),
 C26(H26A,H26B), C27(H27A,H27B), C28(H28A,H28B), C29(H29A,H29B), C30(H30A,H30B),
  C105(H10F,H10G), C106(H10H,H10I), C103(H10M,H10N)
2.c Me refined with riding coordinates:
 C104(H10C,H10D,H10E), C107(H10J,H10K,H10L)
2.d Aromatic/amide H refined with riding coordinates:
 C32(H32), C33(H33), C34(H34), C35(H35), C36(H36), C38(H38), C39(H39),
 C40(H40), C41(H41), C42(H42), C44(H44), C45(H45), C46(H46), C47(H47), C48(H48),
  C50(H50), C51(H51), C52(H52), C53(H53), C54(H54), C56(H56), C57(H57),
 C58(H58), C59(H59), C60(H60), C62(H62), C63(H63), C64(H64), C65(H65), C66(H66),
  C68(H68), C69(H69), C70(H70), C71(H71), C72(H72), C74(H74), C75(H75),
 C76(H76), C77(H77), C78(H78), C80(H80), C81(H81), C82(H82), C83(H83), C84(H84),
  C86(H86), C87(H87), C88(H88), C89(H89), C90(H90), C92(H92), C93(H93),
 C94(H94), C95(H95), C96(H96), C98(H98), C99(H99), C100(H100), C101(H101),
 C102(H102)
;
_olex2_submission_special_instructions 'No special instructions were received'

loop_
_space_group_symop_operation_xyz
'x, y, z'
'-x, y, -z+1/2'
'x+1/2, y+1/2, z'
'-x+1/2, y+1/2, -z+1/2'
'-x, -y, -z'
'x, -y, z-1/2'
'-x+1/2, -y+1/2, -z'
'x+1/2, -y+1/2, z-1/2'

loop_
_atom_site_label
_atom_site_type_symbol
_atom_site_fract_x
_atom_site_fract_y
_atom_site_fract_z
_atom_site_U_iso_or_equiv
_atom_site_adp_type
_atom_site_occupancy
_atom_site_site_symmetry_order
_atom_site_calc_flag
_atom_site_refinement_flags_posn
_atom_site_refinement_flags_adp
_atom_site_refinement_flags_occupancy
Ag1 Ag 0.50901(2) 0.28353(2) 0.17451(2) 0.02521(11) Uani 1 1 d . . .
Ag2 Ag 0.5000 0.19382(2) 0.2500 0.02997(14) Uani 1 2 d S T P
Ag3 Ag 0.57673(2) 0.25491(2) 0.32627(2) 0.02656(11) Uani 1 1 d . . .
Ag4 Ag 0.52024(2) 0.19405(2) 0.07412(2) 0.02782(11) Uani 1 1 d . . .
Ag5 Ag 0.5000 0.38382(2) 0.2500 0.02682(13) Uani 1 2 d S T P
P1 P 0.64863(4) 0.25316(4) 0.39723(7) 0.0229(3) Uani 1 1 d . . .
P2 P 0.50799(4) 0.11280(4) 0.04889(7) 0.0252(3) Uani 1 1 d . . .
P3 P 0.54295(4) 0.23431(4) -0.02159(8) 0.0287(3) Uani 1 1 d . . .
P4 P 0.49942(4) 0.43007(4) 0.13874(7) 0.0275(3) Uani 1 1 d . . .
Cl1 Cl 0.65365(6) 0.37867(10) -0.19216(12) 0.0861(8) Uani 1 1 d . . .
C1 C 0.55077(14) 0.32213(16) 0.2535(3) 0.0262(10) Uani 1 1 d . . .
C2 C 0.57360(14) 0.34466(15) 0.3029(3) 0.0263(10) Uani 1 1 d . . .
C3 C 0.59912(16) 0.37074(17) 0.3574(3) 0.0335(12) Uani 1 1 d . . .
C4 C 0.62009(19) 0.3950(2) 0.4052(4) 0.0460(15) Uani 1 1 d . . .
C5 C 0.64214(19) 0.4270(2) 0.4635(4) 0.0485(15) Uani 1 1 d . . .
H5 H 0.6229 0.4455 0.4780 0.058 Uiso 1 1 calc R . .
C6 C 0.6689(2) 0.4052(2) 0.5340(4) 0.0543(17) Uani 1 1 d . . .
H6A H 0.6877 0.3861 0.5204 0.065 Uiso 1 1 calc R . .
H6B H 0.6532 0.3869 0.5572 0.065 Uiso 1 1 calc R . .
C7 C 0.6912(2) 0.4397(3) 0.5911(4) 0.0582(18) Uani 1 1 d . . .
H7A H 0.6724 0.4563 0.6092 0.070 Uiso 1 1 calc R . .
H7B H 0.7099 0.4249 0.6357 0.070 Uiso 1 1 calc R . .
C8 C 0.7133(3) 0.4711(3) 0.5572(5) 0.074(2) Uani 1 1 d . . .
H8A H 0.7255 0.4940 0.5952 0.088 Uiso 1 1 calc R . .
H8B H 0.7347 0.4550 0.5461 0.088 Uiso 1 1 calc R . .
C9 C 0.6880(3) 0.4920(3) 0.4865(5) 0.071(2) Uani 1 1 d . . .
H9A H 0.7041 0.5104 0.4647 0.086 Uiso 1 1 calc R . .
H9B H 0.6685 0.5110 0.4983 0.086 Uiso 1 1 calc R . .
C10 C 0.6664(2) 0.4570(2) 0.4279(4) 0.0588(19) Uani 1 1 d . . .
H10A H 0.6857 0.4392 0.4132 0.071 Uiso 1 1 calc R . .
H10B H 0.6488 0.4714 0.3815 0.071 Uiso 1 1 calc R . .
C11 C 0.46747(14) 0.24521(16) 0.0944(3) 0.0257(10) Uani 1 1 d . . .
C12 C 0.44325(15) 0.22099(16) 0.0520(3) 0.0269(10) Uani 1 1 d . . .
C13 C 0.41520(15) 0.19343(17) 0.0042(3) 0.0299(11) Uani 1 1 d . . .
C14 C 0.39041(16) 0.17007(19) -0.0356(3) 0.0369(12) Uani 1 1 d . . .
C15 C 0.35856(16) 0.14234(18) -0.0848(4) 0.0385(13) Uani 1 1 d . . .
H15 H 0.3332 0.1559 -0.0859 0.046 Uiso 1 1 calc R . .
C16 C 0.35972(19) 0.0961(2) -0.0524(4) 0.0491(16) Uani 1 1 d . . .
H16A H 0.3583 0.0977 -0.0001 0.059 Uiso 1 1 calc R . .
H16B H 0.3847 0.0817 -0.0497 0.059 Uiso 1 1 calc R . .
C17 C 0.3251(2) 0.0693(2) -0.1033(5) 0.0570(19) Uani 1 1 d . . .
H17A H 0.3269 0.0390 -0.0835 0.068 Uiso 1 1 calc R . .
H17B H 0.3003 0.0821 -0.1016 0.068 Uiso 1 1 calc R . .
C18 C 0.3248(2) 0.0683(3) -0.1837(5) 0.068(2) Uani 1 1 d . . .
H18A H 0.3013 0.0521 -0.2152 0.081 Uiso 1 1 calc R . .
H18B H 0.3482 0.0523 -0.1859 0.081 Uiso 1 1 calc R . .
C19 C 0.3245(2) 0.1134(3) -0.2164(5) 0.068(2) Uani 1 1 d . . .
H19A H 0.2994 0.1280 -0.2207 0.082 Uiso 1 1 calc R . .
H19B H 0.3264 0.1110 -0.2682 0.082 Uiso 1 1 calc R . .
C20 C 0.3589(2) 0.1413(2) -0.1660(4) 0.0502(16) Uani 1 1 d . . .
H20A H 0.3841 0.1289 -0.1670 0.060 Uiso 1 1 calc R . .
H20B H 0.3567 0.1715 -0.1863 0.060 Uiso 1 1 calc R . .
C21 C 0.55185(16) 0.19532(16) 0.2243(3) 0.0324(12) Uani 1 1 d . . .
C22 C 0.58209(15) 0.19970(16) 0.2079(3) 0.0286(11) Uani 1 1 d . . .
C23 C 0.61693(17) 0.20299(19) 0.1925(3) 0.0378(13) Uani 1 1 d . . .
C24 C 0.6472(2) 0.2065(2) 0.1809(4) 0.0482(15) Uani 1 1 d . . .
C25 C 0.6856(2) 0.2113(3) 0.1695(5) 0.064(2) Uani 1 1 d . . .
H25 H 0.7046 0.2209 0.2195 0.076 Uiso 1 1 calc R . .
C26 C 0.6999(2) 0.1681(3) 0.1511(5) 0.069(2) Uani 1 1 d . . .
H26A H 0.6808 0.1562 0.1039 0.083 Uiso 1 1 calc R . .
H26B H 0.7020 0.1472 0.1930 0.083 Uiso 1 1 calc R . .
C27 C 0.7398(3) 0.1726(4) 0.1402(8) 0.108(4) Uani 1 1 d . . .
H27A H 0.7598 0.1799 0.1897 0.129 Uiso 1 1 calc R . .
H27B H 0.7472 0.1442 0.1230 0.129 Uiso 1 1 calc R . .
C28 C 0.7399(4) 0.2063(5) 0.0848(9) 0.139(6) Uani 1 1 d . . .
H28A H 0.7234 0.1963 0.0336 0.167 Uiso 1 1 calc R . .
H28B H 0.7669 0.2099 0.0839 0.167 Uiso 1 1 calc R . .
C29 C 0.7247(4) 0.2506(4) 0.1008(9) 0.112(4) Uani 1 1 d . . .
H29A H 0.7439 0.2638 0.1467 0.134 Uiso 1 1 calc R . .
H29B H 0.7218 0.2705 0.0572 0.134 Uiso 1 1 calc R . .
C30 C 0.6857(3) 0.2457(3) 0.1134(7) 0.096(4) Uani 1 1 d . . .
H30A H 0.6785 0.2739 0.1312 0.115 Uiso 1 1 calc R . .
H30B H 0.6654 0.2386 0.0641 0.115 Uiso 1 1 calc R . .
C31 C 0.66249(14) 0.25922(16) 0.5003(3) 0.0252(10) Uani 1 1 d . . .
C32 C 0.69298(15) 0.23591(17) 0.5514(3) 0.0300(11) Uani 1 1 d . . .
H32 H 0.7078 0.2159 0.5328 0.036 Uiso 1 1 calc R . .
C33 C 0.70190(17) 0.2417(2) 0.6293(3) 0.0390(13) Uani 1 1 d . . .
H33 H 0.7224 0.2251 0.6636 0.047 Uiso 1 1 calc R . .
C34 C 0.68166(19) 0.2710(2) 0.6573(3) 0.0451(14) Uani 1 1 d . . .
H34 H 0.6882 0.2750 0.7108 0.054 Uiso 1 1 calc R . .
C35 C 0.65157(19) 0.2949(2) 0.6075(4) 0.0460(15) Uani 1 1 d . . .
H35 H 0.6378 0.3157 0.6269 0.055 Uiso 1 1 calc R . .
C36 C 0.64134(17) 0.28868(18) 0.5298(3) 0.0347(12) Uani 1 1 d . . .
H36 H 0.6199 0.3044 0.4962 0.042 Uiso 1 1 calc R . .
C37 C 0.67723(14) 0.29583(16) 0.3706(3) 0.0260(10) Uani 1 1 d . . .
C38 C 0.70835(15) 0.31729(17) 0.4230(3) 0.0329(11) Uani 1 1 d . . .
H38 H 0.7157 0.3098 0.4755 0.040 Uiso 1 1 calc R . .
C39 C 0.72861(17) 0.34917(19) 0.3999(4) 0.0418(14) Uani 1 1 d . . .
H39 H 0.7500 0.3634 0.4365 0.050 Uiso 1 1 calc R . .
C40 C 0.71853(18) 0.3607(2) 0.3250(4) 0.0469(15) Uani 1 1 d . . .
H40 H 0.7326 0.3831 0.3096 0.056 Uiso 1 1 calc R . .
C41 C 0.6878(2) 0.3398(2) 0.2716(4) 0.0534(17) Uani 1 1 d . . .
H41 H 0.6812 0.3473 0.2193 0.064 Uiso 1 1 calc R . .
C42 C 0.66658(17) 0.30769(18) 0.2937(3) 0.0369(13) Uani 1 1 d . . .
H42 H 0.6450 0.2939 0.2569 0.044 Uiso 1 1 calc R . .
C43 C 0.67323(14) 0.20251(16) 0.3857(3) 0.0256(10) Uani 1 1 d . . .
C44 C 0.65249(16) 0.16333(17) 0.3812(3) 0.0343(12) Uani 1 1 d . . .
H44 H 0.6267 0.1636 0.3842 0.041 Uiso 1 1 calc R . .
C45 C 0.66969(19) 0.12446(19) 0.3723(4) 0.0452(15) Uani 1 1 d . . .
H45 H 0.6559 0.0978 0.3707 0.054 Uiso 1 1 calc R . .
C46 C 0.70673(19) 0.1237(2) 0.3659(4) 0.0473(15) Uani 1 1 d . . .
H46 H 0.7181 0.0967 0.3590 0.057 Uiso 1 1 calc R . .
C47 C 0.72701(17) 0.1620(2) 0.3694(4) 0.0442(14) Uani 1 1 d . . .
H47 H 0.7525 0.1617 0.3648 0.053 Uiso 1 1 calc R . .
C48 C 0.71010(16) 0.20122(18) 0.3797(3) 0.0344(12) Uani 1 1 d . . .
H48 H 0.7243 0.2277 0.3827 0.041 Uiso 1 1 calc R . .
C49 C 0.48316(15) 0.08387(16) 0.1056(3) 0.0273(10) Uani 1 1 d . . .
C50 C 0.45813(15) 0.10714(17) 0.1338(3) 0.0299(11) Uani 1 1 d . . .
H50 H 0.4548 0.1377 0.1243 0.036 Uiso 1 1 calc R . .
C51 C 0.43772(17) 0.0863(2) 0.1763(3) 0.0381(13) Uani 1 1 d . . .
H51 H 0.4208 0.1026 0.1960 0.046 Uiso 1 1 calc R . .
C52 C 0.44220(18) 0.0419(2) 0.1894(3) 0.0433(14) Uani 1 1 d . . .
H52 H 0.4282 0.0276 0.2179 0.052 Uiso 1 1 calc R . .
C53 C 0.46696(19) 0.01826(19) 0.1612(3) 0.0416(13) Uani 1 1 d . . .
H53 H 0.4700 -0.0123 0.1704 0.050 Uiso 1 1 calc R . .
C54 C 0.48739(17) 0.03887(17) 0.1197(3) 0.0341(12) Uani 1 1 d . . .
H54 H 0.5044 0.0224 0.1006 0.041 Uiso 1 1 calc R . .
C55 C 0.55466(15) 0.08372(16) 0.0695(3) 0.0286(11) Uani 1 1 d . . .
C56 C 0.58405(17) 0.09288(17) 0.1376(3) 0.0368(13) Uani 1 1 d . . .
H56 H 0.5791 0.1129 0.1725 0.044 Uiso 1 1 calc R . .
C57 C 0.62063(18) 0.0731(2) 0.1553(4) 0.0489(16) Uani 1 1 d . . .
H57 H 0.6405 0.0794 0.2023 0.059 Uiso 1 1 calc R . .
C58 C 0.62812(19) 0.0443(2) 0.1047(4) 0.0499(16) Uani 1 1 d . . .
H58 H 0.6531 0.0308 0.1170 0.060 Uiso 1 1 calc R . .
C59 C 0.59941(19) 0.0350(2) 0.0362(4) 0.0467(15) Uani 1 1 d . . .
H59 H 0.6047 0.0153 0.0012 0.056 Uiso 1 1 calc R . .
C60 C 0.56261(17) 0.05460(18) 0.0186(3) 0.0354(12) Uani 1 1 d . . .
H60 H 0.5428 0.0481 -0.0283 0.042 Uiso 1 1 calc R . .
C61 C 0.48125(15) 0.09550(16) -0.0491(3) 0.0277(10) Uani 1 1 d . . .
C62 C 0.45635(15) 0.05979(17) -0.0669(3) 0.0313(11) Uani 1 1 d . . .
H62 H 0.4514 0.0436 -0.0274 0.038 Uiso 1 1 calc R . .
C63 C 0.43838(16) 0.04744(19) -0.1432(3) 0.0376(13) Uani 1 1 d . . .
H63 H 0.4210 0.0232 -0.1550 0.045 Uiso 1 1 calc R . .
C64 C 0.44565(19) 0.0699(2) -0.2005(3) 0.0433(14) Uani 1 1 d . . .
H64 H 0.4335 0.0613 -0.2521 0.052 Uiso 1 1 calc R . .
C65 C 0.4709(2) 0.1054(2) -0.1831(3) 0.0485(16) Uani 1 1 d . . .
H65 H 0.4760 0.1210 -0.2230 0.058 Uiso 1 1 calc R . .
C66 C 0.48873(18) 0.1183(2) -0.1080(3) 0.0404(13) Uani 1 1 d . . .
H66 H 0.5060 0.1427 -0.0967 0.049 Uiso 1 1 calc R . .
C67 C 0.50083(16) 0.25577(18) -0.0985(3) 0.0325(11) Uani 1 1 d . . .
C68 C 0.5019(2) 0.2934(2) -0.1403(3) 0.0427(14) Uani 1 1 d . . .
H68 H 0.5257 0.3092 -0.1302 0.051 Uiso 1 1 calc R . .
C69 C 0.4682(2) 0.3078(2) -0.1966(4) 0.0491(16) Uani 1 1 d . . .
H69 H 0.4694 0.3330 -0.2258 0.059 Uiso 1 1 calc R . .
C70 C 0.4332(2) 0.2859(2) -0.2106(4) 0.0489(16) Uani 1 1 d . . .
H70 H 0.4102 0.2962 -0.2488 0.059 Uiso 1 1 calc R . .
C71 C 0.43128(19) 0.2491(2) -0.1692(4) 0.0441(14) Uani 1 1 d . . .
H71 H 0.4071 0.2340 -0.1785 0.053 Uiso 1 1 calc R . .
C72 C 0.46515(17) 0.23402(19) -0.1134(3) 0.0369(12) Uani 1 1 d . . .
H72 H 0.4639 0.2085 -0.0851 0.044 Uiso 1 1 calc R . .
C73 C 0.57708(16) 0.28035(17) 0.0058(3) 0.0313(11) Uani 1 1 d . . .
C74 C 0.60054(19) 0.2934(2) -0.0360(4) 0.0443(14) Uani 1 1 d . . .
H74 H 0.5997 0.2776 -0.0805 0.053 Uiso 1 1 calc R . .
C75 C 0.6253(2) 0.3292(2) -0.0138(4) 0.0530(17) Uani 1 1 d . . .
H75 H 0.6417 0.3376 -0.0423 0.064 Uiso 1 1 calc R . .
C76 C 0.6258(2) 0.3524(2) 0.0495(4) 0.0498(16) Uani 1 1 d . . .
H76 H 0.6420 0.3775 0.0639 0.060 Uiso 1 1 calc R . .
C77 C 0.60293(18) 0.33976(19) 0.0928(4) 0.0451(15) Uani 1 1 d . . .
H77 H 0.6039 0.3556 0.1374 0.054 Uiso 1 1 calc R . .
C78 C 0.57832(17) 0.30340(19) 0.0701(3) 0.0367(12) Uani 1 1 d . . .
H78 H 0.5624 0.2946 0.0993 0.044 Uiso 1 1 calc R . .
C79 C 0.56844(17) 0.19787(17) -0.0683(3) 0.0325(11) Uani 1 1 d . . .
C80 C 0.59369(18) 0.16749(19) -0.0232(3) 0.0394(13) Uani 1 1 d . . .
H80 H 0.5963 0.1653 0.0292 0.047 Uiso 1 1 calc R . .
C81 C 0.6154(2) 0.1400(2) -0.0534(4) 0.0536(17) Uani 1 1 d . . .
H81 H 0.6327 0.1192 -0.0218 0.064 Uiso 1 1 calc R . .
C82 C 0.6118(2) 0.1431(2) -0.1291(4) 0.0573(18) Uani 1 1 d . . .
H82 H 0.6269 0.1246 -0.1498 0.069 Uiso 1 1 calc R . .
C83 C 0.5859(2) 0.1732(2) -0.1753(4) 0.0559(18) Uani 1 1 d . . .
H83 H 0.5833 0.1751 -0.2278 0.067 Uiso 1 1 calc R . .
C84 C 0.5641(2) 0.2003(2) -0.1460(4) 0.0455(15) Uani 1 1 d . . .
H84 H 0.5461 0.2205 -0.1781 0.055 Uiso 1 1 calc R . .
C85 C 0.48193(15) 0.48565(17) 0.1432(3) 0.0300(11) Uani 1 1 d . . .
C86 C 0.50481(17) 0.52263(18) 0.1467(3) 0.0347(12) Uani 1 1 d . . .
H86 H 0.5310 0.5197 0.1469 0.042 Uiso 1 1 calc R . .
C87 C 0.4893(2) 0.56364(19) 0.1497(4) 0.0480(15) Uani 1 1 d . . .
H87 H 0.5050 0.5887 0.1507 0.058 Uiso 1 1 calc R . .
C88 C 0.4519(2) 0.5691(2) 0.1513(4) 0.0470(15) Uani 1 1 d . . .
H88 H 0.4418 0.5976 0.1537 0.056 Uiso 1 1 calc R . .
C89 C 0.42902(19) 0.5324(2) 0.1494(4) 0.0441(14) Uani 1 1 d . . .
H89 H 0.4031 0.5357 0.1508 0.053 Uiso 1 1 calc R . .
C90 C 0.44390(17) 0.49109(19) 0.1454(3) 0.0374(12) Uani 1 1 d . . .
H90 H 0.4280 0.4661 0.1441 0.045 Uiso 1 1 calc R . .
C91 C 0.54830(16) 0.43856(16) 0.1317(3) 0.0294(11) Uani 1 1 d . . .
C92 C 0.55491(17) 0.44510(18) 0.0634(3) 0.0368(12) Uani 1 1 d . . .
H92 H 0.5337 0.4434 0.0168 0.044 Uiso 1 1 calc R . .
C93 C 0.59232(18) 0.45413(19) 0.0625(4) 0.0414(14) Uani 1 1 d . . .
H93 H 0.5967 0.4585 0.0153 0.050 Uiso 1 1 calc R . .
C94 C 0.62356(18) 0.4569(2) 0.1302(4) 0.0428(14) Uani 1 1 d . . .
H94 H 0.6491 0.4640 0.1295 0.051 Uiso 1 1 calc R . .
C95 C 0.61721(18) 0.4492(2) 0.1984(4) 0.0458(15) Uani 1 1 d . . .
H95 H 0.6386 0.4504 0.2448 0.055 Uiso 1 1 calc R . .
C96 C 0.58021(18) 0.43994(19) 0.1997(3) 0.0399(13) Uani 1 1 d . . .
H96 H 0.5762 0.4344 0.2470 0.048 Uiso 1 1 calc R . .
C97 C 0.46988(15) 0.41116(16) 0.0449(3) 0.0270(10) Uani 1 1 d . . .
C98 C 0.44816(16) 0.43898(18) -0.0130(3) 0.0351(12) Uani 1 1 d . . .
H98 H 0.4488 0.4696 -0.0045 0.042 Uiso 1 1 calc R . .
C99 C 0.42577(17) 0.4222(2) -0.0827(3) 0.0383(13) Uani 1 1 d . . .
H99 H 0.4103 0.4413 -0.1212 0.046 Uiso 1 1 calc R . .
C100 C 0.42555(18) 0.3775(2) -0.0972(3) 0.0410(13) Uani 1 1 d . . .
H100 H 0.4107 0.3662 -0.1458 0.049 Uiso 1 1 calc R . .
C101 C 0.44712(19) 0.3500(2) -0.0402(3) 0.0417(13) Uani 1 1 d . . .
H101 H 0.4470 0.3195 -0.0497 0.050 Uiso 1 1 calc R . .
C102 C 0.46889(18) 0.36612(18) 0.0304(3) 0.0376(13) Uani 1 1 d . . .
H102 H 0.4833 0.3466 0.0693 0.045 Uiso 1 1 calc R . .
O1 O 0.6146(2) 0.3782(3) -0.2012(5) 0.117(3) Uani 1 1 d . . .
O2 O 0.6788(2) 0.3944(3) -0.1237(4) 0.115(3) Uani 1 1 d . . .
O3 O 0.6666(3) 0.3812(4) -0.2527(5) 0.135(4) Uani 1 1 d . . .
O4 O 0.6599(3) 0.3266(4) -0.1781(9) 0.180(5) Uani 1 1 d . . .
C104 C 0.3363(4) 0.0113(4) -0.3836(7) 0.109(4) Uiso 1 1 d . . .
H10C H 0.3504 -0.0090 -0.4061 0.163 Uiso 1 1 calc R . .
H10D H 0.3551 0.0304 -0.3470 0.163 Uiso 1 1 calc R . .
H10E H 0.3213 -0.0052 -0.3574 0.163 Uiso 1 1 calc R . .
C105 C 0.3114(4) 0.0360(4) -0.4394(7) 0.101(3) Uiso 1 1 d . . .
H10F H 0.2925 0.0168 -0.4767 0.121 Uiso 1 1 calc R . .
H10G H 0.3264 0.0526 -0.4664 0.121 Uiso 1 1 calc R . .
O5 O 0.2909(3) 0.0656(3) -0.4067(5) 0.113(3) Uiso 1 1 d . . .
C106 C 0.2638(4) 0.0939(4) -0.4617(7) 0.107(4) Uiso 1 1 d . . .
H10H H 0.2467 0.0761 -0.5042 0.128 Uiso 1 1 calc R . .
H10I H 0.2787 0.1145 -0.4830 0.128 Uiso 1 1 calc R . .
C107 C 0.2393(6) 0.1188(6) -0.4256(11) 0.175(7) Uiso 1 1 d . . .
H10J H 0.2212 0.1378 -0.4637 0.262 Uiso 1 1 calc R . .
H10K H 0.2243 0.0984 -0.4053 0.262 Uiso 1 1 calc R . .
H10L H 0.2562 0.1368 -0.3841 0.262 Uiso 1 1 calc R . .
C103 C 0.7259(4) 0.5344(4) 0.2986(6) 0.099(3) Uani 1 1 d . . .
H10M H 0.7241 0.5433 0.3486 0.119 Uiso 1 1 calc R . .
H10N H 0.7036 0.5480 0.2584 0.119 Uiso 1 1 calc R . .
Cl2 Cl 0.76882(10) 0.55355(13) 0.2906(3) 0.1557(19) Uani 1 1 d . . .
Cl3 Cl 0.72207(10) 0.48066(12) 0.2907(4) 0.185(3) Uani 1 1 d . . .

loop_
_atom_site_aniso_label
_atom_site_aniso_U_11
_atom_site_aniso_U_22
_atom_site_aniso_U_33
_atom_site_aniso_U_23
_atom_site_aniso_U_13
_atom_site_aniso_U_12
Ag1 0.0240(2) 0.0251(2) 0.0246(2) 0.00046(14) 0.00547(15) -0.00092(14)
Ag2 0.0307(3) 0.0244(3) 0.0306(3) 0.000 0.0045(2) 0.000
Ag3 0.02103(19) 0.0266(2) 0.0290(2) 0.00155(14) 0.00398(15) 0.00103(14)
Ag4 0.0306(2) 0.0246(2) 0.0284(2) 0.00014(14) 0.00983(16) 0.00149(14)
Ag5 0.0308(3) 0.0248(3) 0.0236(3) 0.000 0.0071(2) 0.000
P1 0.0185(6) 0.0210(6) 0.0270(6) 0.0005(5) 0.0043(5) 0.0002(4)
P2 0.0283(6) 0.0202(6) 0.0257(6) -0.0026(5) 0.0069(5) 0.0006(5)
P3 0.0325(7) 0.0273(6) 0.0275(7) 0.0017(5) 0.0113(5) -0.0003(5)
P4 0.0332(7) 0.0226(6) 0.0256(6) 0.0039(5) 0.0081(5) 0.0027(5)
Cl1 0.0537(11) 0.148(2) 0.0557(12) -0.0182(13) 0.0162(9) -0.0181(13)
C1 0.028(2) 0.023(2) 0.027(3) 0.003(2) 0.008(2) 0.002(2)
C2 0.025(2) 0.018(2) 0.033(3) 0.006(2) 0.006(2) 0.0043(19)
C3 0.031(3) 0.027(3) 0.035(3) 0.003(2) 0.001(2) -0.002(2)
C4 0.047(4) 0.042(3) 0.041(3) 0.005(3) 0.003(3) -0.011(3)
C5 0.043(3) 0.043(3) 0.057(4) -0.005(3) 0.013(3) -0.008(3)
C6 0.056(4) 0.050(4) 0.055(4) -0.007(3) 0.016(3) -0.011(3)
C7 0.051(4) 0.070(5) 0.043(4) -0.013(3) 0.001(3) -0.005(3)
C8 0.067(5) 0.073(5) 0.064(5) -0.011(4) -0.002(4) -0.029(4)
C9 0.072(5) 0.063(5) 0.072(5) -0.009(4) 0.013(4) -0.027(4)
C10 0.064(4) 0.056(4) 0.046(4) 0.001(3) 0.004(3) -0.027(4)
C11 0.025(2) 0.025(2) 0.026(2) 0.000(2) 0.006(2) -0.0001(19)
C12 0.028(3) 0.026(2) 0.027(3) 0.001(2) 0.008(2) 0.005(2)
C13 0.027(3) 0.031(3) 0.027(3) -0.004(2) 0.004(2) 0.000(2)
C14 0.033(3) 0.034(3) 0.043(3) -0.003(2) 0.010(3) 0.002(2)
C15 0.027(3) 0.032(3) 0.052(4) -0.012(3) 0.007(2) 0.000(2)
C16 0.041(3) 0.042(3) 0.062(4) -0.014(3) 0.013(3) -0.002(3)
C17 0.044(4) 0.040(4) 0.087(5) -0.024(4) 0.021(4) -0.010(3)
C18 0.054(4) 0.058(5) 0.092(6) -0.038(4) 0.025(4) -0.017(4)
C19 0.048(4) 0.088(6) 0.059(5) -0.026(4) 0.004(4) -0.019(4)
C20 0.045(4) 0.054(4) 0.048(4) -0.013(3) 0.011(3) -0.012(3)
C21 0.037(3) 0.024(3) 0.030(3) -0.003(2) 0.003(2) 0.002(2)
C22 0.033(3) 0.021(2) 0.025(3) -0.0062(19) 0.000(2) 0.003(2)
C23 0.035(3) 0.039(3) 0.035(3) -0.005(2) 0.007(2) 0.002(2)
C24 0.044(4) 0.050(4) 0.051(4) -0.001(3) 0.014(3) 0.007(3)
C25 0.056(4) 0.071(5) 0.075(5) -0.001(4) 0.036(4) 0.001(4)
C26 0.052(4) 0.072(5) 0.085(6) 0.000(4) 0.023(4) 0.015(4)
C27 0.072(6) 0.114(9) 0.151(11) 0.002(8) 0.055(7) 0.024(6)
C28 0.140(11) 0.162(13) 0.168(13) 0.062(11) 0.123(11) 0.070(10)
C29 0.124(10) 0.087(7) 0.168(12) 0.027(7) 0.108(10) -0.001(6)
C30 0.106(8) 0.085(7) 0.125(9) 0.030(6) 0.077(8) 0.031(6)
C31 0.021(2) 0.024(2) 0.029(3) -0.0004(19) 0.005(2) -0.0056(18)
C32 0.026(2) 0.029(3) 0.032(3) 0.002(2) 0.005(2) -0.002(2)
C33 0.032(3) 0.043(3) 0.035(3) 0.004(2) 0.002(2) -0.006(2)
C34 0.051(4) 0.052(4) 0.031(3) -0.007(3) 0.011(3) -0.011(3)
C35 0.047(4) 0.049(4) 0.041(3) -0.016(3) 0.013(3) 0.004(3)
C36 0.039(3) 0.031(3) 0.034(3) -0.004(2) 0.012(2) 0.004(2)
C37 0.022(2) 0.020(2) 0.037(3) 0.001(2) 0.011(2) 0.0031(18)
C38 0.028(3) 0.026(3) 0.041(3) 0.001(2) 0.007(2) -0.001(2)
C39 0.034(3) 0.030(3) 0.056(4) 0.000(3) 0.008(3) -0.006(2)
C40 0.042(3) 0.037(3) 0.066(4) 0.013(3) 0.022(3) -0.005(3)
C41 0.054(4) 0.058(4) 0.046(4) 0.017(3) 0.014(3) -0.010(3)
C42 0.033(3) 0.035(3) 0.039(3) 0.007(2) 0.007(2) -0.008(2)
C43 0.023(2) 0.025(2) 0.025(2) -0.0013(19) 0.0021(19) 0.0049(19)
C44 0.032(3) 0.026(3) 0.044(3) -0.001(2) 0.013(2) 0.002(2)
C45 0.054(4) 0.026(3) 0.056(4) -0.003(3) 0.020(3) 0.001(3)
C46 0.048(4) 0.035(3) 0.057(4) -0.007(3) 0.015(3) 0.011(3)
C47 0.028(3) 0.049(4) 0.053(4) -0.004(3) 0.010(3) 0.012(3)
C48 0.027(3) 0.032(3) 0.039(3) -0.004(2) 0.004(2) 0.002(2)
C49 0.031(3) 0.024(2) 0.024(2) -0.0018(19) 0.006(2) 0.002(2)
C50 0.031(3) 0.026(3) 0.030(3) 0.000(2) 0.006(2) 0.004(2)
C51 0.035(3) 0.044(3) 0.038(3) -0.001(3) 0.016(2) 0.004(2)
C52 0.046(3) 0.048(4) 0.038(3) 0.010(3) 0.017(3) -0.004(3)
C53 0.052(4) 0.031(3) 0.042(3) 0.006(2) 0.016(3) 0.001(3)
C54 0.043(3) 0.028(3) 0.033(3) 0.001(2) 0.015(2) 0.004(2)
C55 0.029(3) 0.022(2) 0.034(3) 0.003(2) 0.010(2) 0.004(2)
C56 0.041(3) 0.025(3) 0.039(3) -0.005(2) 0.006(2) 0.006(2)
C57 0.037(3) 0.044(4) 0.053(4) -0.004(3) -0.001(3) 0.006(3)
C58 0.036(3) 0.034(3) 0.076(5) -0.004(3) 0.013(3) 0.007(3)
C59 0.044(3) 0.038(3) 0.063(4) -0.008(3) 0.024(3) 0.005(3)
C60 0.036(3) 0.029(3) 0.042(3) -0.005(2) 0.015(2) 0.001(2)
C61 0.031(3) 0.024(2) 0.027(3) -0.004(2) 0.007(2) 0.001(2)
C62 0.030(3) 0.031(3) 0.030(3) -0.005(2) 0.006(2) 0.004(2)
C63 0.031(3) 0.040(3) 0.037(3) -0.010(2) 0.005(2) 0.002(2)
C64 0.049(4) 0.051(4) 0.026(3) -0.010(3) 0.008(3) 0.007(3)
C65 0.055(4) 0.065(4) 0.025(3) 0.000(3) 0.013(3) -0.002(3)
C66 0.044(3) 0.038(3) 0.040(3) -0.002(2) 0.015(3) -0.003(3)
C67 0.035(3) 0.034(3) 0.027(3) 0.000(2) 0.009(2) 0.006(2)
C68 0.048(3) 0.046(3) 0.036(3) 0.011(3) 0.015(3) 0.008(3)
C69 0.066(4) 0.050(4) 0.033(3) 0.014(3) 0.017(3) 0.022(3)
C70 0.055(4) 0.055(4) 0.030(3) -0.007(3) 0.005(3) 0.018(3)
C71 0.043(3) 0.048(4) 0.038(3) -0.011(3) 0.008(3) 0.004(3)
C72 0.042(3) 0.033(3) 0.035(3) -0.004(2) 0.010(2) 0.001(2)
C73 0.034(3) 0.027(3) 0.031(3) 0.004(2) 0.008(2) 0.003(2)
C74 0.048(4) 0.046(3) 0.042(3) 0.001(3) 0.019(3) -0.006(3)
C75 0.052(4) 0.046(4) 0.068(5) 0.008(3) 0.029(3) -0.009(3)
C76 0.048(4) 0.034(3) 0.069(4) -0.003(3) 0.021(3) -0.002(3)
C77 0.046(3) 0.032(3) 0.056(4) -0.015(3) 0.014(3) -0.003(3)
C78 0.035(3) 0.039(3) 0.037(3) -0.003(2) 0.013(2) 0.000(2)
C79 0.040(3) 0.030(3) 0.030(3) -0.002(2) 0.016(2) -0.006(2)
C80 0.044(3) 0.040(3) 0.036(3) 0.005(2) 0.017(3) 0.006(3)
C81 0.058(4) 0.044(4) 0.064(4) 0.007(3) 0.028(4) 0.019(3)
C82 0.075(5) 0.044(4) 0.063(5) -0.003(3) 0.038(4) 0.013(3)
C83 0.086(5) 0.050(4) 0.040(4) -0.005(3) 0.031(4) 0.004(4)
C84 0.067(4) 0.037(3) 0.036(3) -0.001(3) 0.021(3) 0.001(3)
C85 0.034(3) 0.027(3) 0.025(2) 0.004(2) 0.004(2) 0.006(2)
C86 0.043(3) 0.030(3) 0.033(3) -0.001(2) 0.014(2) -0.001(2)
C87 0.068(4) 0.026(3) 0.054(4) -0.004(3) 0.025(3) 0.000(3)
C88 0.067(4) 0.032(3) 0.045(4) -0.001(3) 0.022(3) 0.010(3)
C89 0.043(3) 0.045(3) 0.041(3) 0.001(3) 0.011(3) 0.019(3)
C90 0.042(3) 0.033(3) 0.037(3) 0.003(2) 0.013(3) 0.004(2)
C91 0.036(3) 0.021(2) 0.031(3) 0.004(2) 0.010(2) 0.003(2)
C92 0.043(3) 0.034(3) 0.033(3) 0.008(2) 0.012(2) 0.008(2)
C93 0.046(3) 0.039(3) 0.043(3) 0.014(3) 0.019(3) 0.007(3)
C94 0.038(3) 0.037(3) 0.054(4) 0.004(3) 0.016(3) -0.002(2)
C95 0.035(3) 0.056(4) 0.042(3) -0.004(3) 0.006(3) -0.005(3)
C96 0.049(3) 0.041(3) 0.028(3) 0.000(2) 0.011(3) -0.002(3)
C97 0.029(3) 0.027(3) 0.024(2) 0.002(2) 0.008(2) 0.001(2)
C98 0.034(3) 0.029(3) 0.037(3) 0.008(2) 0.005(2) 0.000(2)
C99 0.037(3) 0.041(3) 0.031(3) 0.006(2) 0.004(2) -0.001(2)
C100 0.042(3) 0.048(3) 0.033(3) -0.003(3) 0.012(3) -0.007(3)
C101 0.053(4) 0.034(3) 0.039(3) -0.004(2) 0.016(3) -0.001(3)
C102 0.053(4) 0.032(3) 0.028(3) 0.002(2) 0.012(3) 0.008(2)
O1 0.061(4) 0.162(8) 0.123(6) -0.053(6) 0.023(4) -0.004(4)
O2 0.096(5) 0.169(8) 0.069(4) -0.040(5) 0.013(4) -0.050(5)
O3 0.112(6) 0.222(11) 0.086(5) -0.050(6) 0.054(5) -0.051(7)
O4 0.158(10) 0.119(8) 0.277(16) -0.003(9) 0.092(10) 0.021(7)
C103 0.127(9) 0.094(8) 0.075(6) 0.018(6) 0.032(6) 0.027(7)
Cl2 0.0813(19) 0.120(3) 0.217(4) 0.064(3) -0.017(2) -0.0354(18)
Cl3 0.082(2) 0.089(2) 0.380(8) 0.051(3) 0.069(3) -0.0063(17)

loop_
_atom_type_symbol
_atom_type_description
_atom_type_scat_dispersion_real
_atom_type_scat_dispersion_imag
_atom_type_scat_source
C C 0.0033 0.0016 'International Tables Vol C Tables 4.2.6.8 and 6.1.1.4'
H H 0.0000 0.0000 'International Tables Vol C Tables 4.2.6.8 and 6.1.1.4'
O O 0.0106 0.0060 'International Tables Vol C Tables 4.2.6.8 and 6.1.1.4'
P P 0.1023 0.0942 'International Tables Vol C Tables 4.2.6.8 and 6.1.1.4'
Ag Ag -0.8971 1.1015 'International Tables Vol C Tables 4.2.6.8 and 6.1.1.4'
Cl Cl 0.1484 0.1585 'International Tables Vol C Tables 4.2.6.8 and 6.1.1.4'

loop_
_geom_angle_atom_site_label_1
_geom_angle_atom_site_label_2
_geom_angle_atom_site_label_3
_geom_angle
_geom_angle_site_symmetry_1
_geom_angle_site_symmetry_3
Ag1 Ag1 Ag2 60.688(8) 2_655 .
Ag1 Ag1 Ag3 60.838(13) 2_655 2_655
Ag1 Ag1 Ag3 61.633(14) 2_655 .
Ag2 Ag1 Ag3 61.567(10) . 2_655
Ag2 Ag1 Ag3 61.838(10) . .
Ag3 Ag1 Ag3 112.786(15) . 2_655
C1 Ag1 Ag1 71.34(14) . 2_655
C1 Ag1 Ag2 109.63(13) . .
C1 Ag1 Ag3 50.74(13) . .
C1 Ag1 Ag3 128.98(14) . 2_655
C1 Ag1 C11 179.3(2) . .
C11 Ag1 Ag1 109.36(14) . 2_655
C11 Ag1 Ag2 70.95(13) . .
C11 Ag1 Ag3 129.65(13) . .
C11 Ag1 Ag3 51.63(14) . 2_655
Ag1 Ag2 Ag1 58.626(17) . 2_655
Ag1 Ag2 Ag3 59.723(12) 2_655 2_655
Ag1 Ag2 Ag3 59.722(12) . .
Ag1 Ag2 Ag3 60.226(13) . 2_655
Ag1 Ag2 Ag3 60.227(12) 2_655 .
Ag3 Ag2 Ag3 109.96(2) 2_655 .
C21 Ag2 Ag1 69.26(14) . .
C21 Ag2 Ag1 69.26(14) 2_655 2_655
C21 Ag2 Ag1 108.41(14) 2_655 .
C21 Ag2 Ag1 108.41(14) . 2_655
C21 Ag2 Ag3 52.06(14) . .
C21 Ag2 Ag3 126.13(14) . 2_655
C21 Ag2 Ag3 126.13(15) 2_655 .
C21 Ag2 Ag3 52.06(14) 2_655 2_655
C21 Ag2 C21 177.5(3) . 2_655
Ag1 Ag3 Ag1 57.530(14) . 2_655
Ag1 Ag3 Ag2 58.441(12) . .
Ag1 Ag3 Ag2 58.206(12) 2_655 .
P1 Ag3 Ag1 147.31(3) . 2_655
P1 Ag3 Ag1 146.65(3) . .
P1 Ag3 Ag2 143.75(3) . .
P1 Ag3 C11 115.92(12) . 2_655
P1 Ag3 C21 115.17(13) . .
C1 Ag3 Ag1 65.09(12) . 2_655
C1 Ag3 Ag1 40.93(12) . .
C1 Ag3 Ag2 97.10(12) . .
C1 Ag3 P1 116.66(12) . .
C1 Ag3 C11 102.62(16) . 2_655
C1 Ag3 C21 102.07(16) . .
C11 Ag3 Ag1 40.56(11) 2_655 2_655
C11 Ag3 Ag1 95.75(11) 2_655 .
C11 Ag3 Ag2 64.85(11) 2_655 .
C11 Ag3 C21 102.26(17) 2_655 .
C21 Ag3 Ag1 64.01(12) . .
C21 Ag3 Ag1 94.98(13) . 2_655
C21 Ag3 Ag2 39.67(13) . .
P2 Ag4 C11 121.76(11) . .
P2 Ag4 C21 101.40(11) . .
P3 Ag4 P2 115.24(4) . .
P3 Ag4 C11 103.53(11) . .
P3 Ag4 C21 127.70(13) . .
C11 Ag4 C21 85.45(16) . .
P4 Ag5 P4 111.06(6) 2_655 .
P4 Ag5 C1 104.13(11) 2_655 2_655
P4 Ag5 C1 124.90(11) 2_655 .
P4 Ag5 C1 124.90(11) . 2_655
P4 Ag5 C1 104.12(11) . .
C1 Ag5 C1 87.7(2) 2_655 .
C31 P1 Ag3 115.57(16) . .
C31 P1 C37 103.1(2) . .
C31 P1 C43 103.5(2) . .
C37 P1 Ag3 115.04(16) . .
C37 P1 C43 103.5(2) . .
C43 P1 Ag3 114.59(16) . .
C49 P2 Ag4 117.23(16) . .
C49 P2 C55 103.7(2) . .
C49 P2 C61 103.6(2) . .
C55 P2 Ag4 110.12(17) . .
C55 P2 C61 102.4(2) . .
C61 P2 Ag4 117.89(17) . .
C67 P3 Ag4 110.31(19) . .
C67 P3 C79 105.4(3) . .
C73 P3 Ag4 121.78(18) . .
C73 P3 C67 104.6(2) . .
C73 P3 C79 101.7(2) . .
C79 P3 Ag4 111.62(18) . .
C85 P4 Ag5 113.46(17) . .
C85 P4 C91 103.2(2) . .
C91 P4 Ag5 113.16(17) . .
C97 P4 Ag5 117.19(17) . .
C97 P4 C85 103.8(2) . .
C97 P4 C91 104.7(2) . .
O1 Cl1 O2 117.1(5) . .
O1 Cl1 O4 95.3(6) . .
O2 Cl1 O4 100.3(7) . .
O3 Cl1 O1 121.5(6) . .
O3 Cl1 O2 116.3(5) . .
O3 Cl1 O4 97.0(7) . .
Ag1 C1 Ag3 88.33(17) . .
Ag1 C1 Ag5 92.96(18) . .
Ag3 C1 Ag5 138.7(2) . .
C2 C1 Ag1 175.6(4) . .
C2 C1 Ag3 91.0(3) . .
C2 C1 Ag5 84.7(3) . .
C1 C2 C3 178.8(6) . .
C4 C3 C2 176.9(6) . .
C3 C4 C5 174.2(7) . .
C4 C5 H5 108.6 . .
C4 C5 C6 112.4(6) . .
C4 C5 C10 108.8(6) . .
C6 C5 H5 108.6 . .
C6 C5 C10 109.9(6) . .
C10 C5 H5 108.6 . .
C5 C6 H6A 109.7 . .
C5 C6 H6B 109.7 . .
C5 C6 C7 110.0(6) . .
H6A C6 H6B 108.2 . .
C7 C6 H6A 109.7 . .
C7 C6 H6B 109.7 . .
C6 C7 H7A 109.1 . .
C6 C7 H7B 109.1 . .
H7A C7 H7B 107.9 . .
C8 C7 C6 112.3(6) . .
C8 C7 H7A 109.1 . .
C8 C7 H7B 109.1 . .
C7 C8 H8A 109.1 . .
C7 C8 H8B 109.1 . .
H8A C8 H8B 107.8 . .
C9 C8 C7 112.7(7) . .
C9 C8 H8A 109.1 . .
C9 C8 H8B 109.1 . .
C8 C9 H9A 109.6 . .
C8 C9 H9B 109.6 . .
C8 C9 C10 110.5(7) . .
H9A C9 H9B 108.1 . .
C10 C9 H9A 109.6 . .
C10 C9 H9B 109.6 . .
C5 C10 H10A 109.8 . .
C5 C10 H10B 109.8 . .
C9 C10 C5 109.4(6) . .
C9 C10 H10A 109.8 . .
C9 C10 H10B 109.8 . .
H10A C10 H10B 108.2 . .
Ag1 C11 Ag3 87.82(17) . 2_655
Ag1 C11 Ag4 92.99(18) . .
Ag3 C11 Ag4 142.6(2) 2_655 .
C12 C11 Ag1 175.4(4) . .
C12 C11 Ag3 89.6(4) . 2_655
C12 C11 Ag4 86.8(3) . .
C11 C12 C13 179.1(6) . .
C14 C13 C12 178.1(6) . .
C13 C14 C15 177.9(6) . .
C14 C15 H15 107.2 . .
C14 C15 C16 111.7(5) . .
C14 C15 C20 111.6(5) . .
C16 C15 H15 107.2 . .
C20 C15 H15 107.2 . .
C20 C15 C16 111.4(5) . .
C15 C16 H16A 109.7 . .
C15 C16 H16B 109.7 . .
C15 C16 C17 109.9(6) . .
H16A C16 H16B 108.2 . .
C17 C16 H16A 109.7 . .
C17 C16 H16B 109.7 . .
C16 C17 H17A 109.3 . .
C16 C17 H17B 109.3 . .
H17A C17 H17B 108.0 . .
C18 C17 C16 111.5(6) . .
C18 C17 H17A 109.3 . .
C18 C17 H17B 109.3 . .
C17 C18 H18A 109.1 . .
C17 C18 H18B 109.1 . .
C17 C18 C19 112.5(6) . .
H18A C18 H18B 107.8 . .
C19 C18 H18A 109.1 . .
C19 C18 H18B 109.1 . .
C18 C19 H19A 109.3 . .
C18 C19 H19B 109.3 . .
C18 C19 C20 111.4(7) . .
H19A C19 H19B 108.0 . .
C20 C19 H19A 109.3 . .
C20 C19 H19B 109.3 . .
C15 C20 C19 110.3(6) . .
C15 C20 H20A 109.6 . .
C15 C20 H20B 109.6 . .
C19 C20 H20A 109.6 . .
C19 C20 H20B 109.6 . .
H20A C20 H20B 108.1 . .
Ag2 C21 Ag3 88.26(19) . .
Ag2 C21 Ag4 97.6(2) . .
Ag3 C21 Ag4 135.5(2) . .
C22 C21 Ag2 174.9(4) . .
C22 C21 Ag3 88.9(3) . .
C22 C21 Ag4 81.4(4) . .
C21 C22 C23 176.9(6) . .
C24 C23 C22 178.4(7) . .
C23 C24 C25 177.7(8) . .
C24 C25 H25 106.6 . .
C24 C25 C26 110.8(7) . .
C24 C25 C30 113.0(7) . .
C26 C25 H25 106.6 . .
C30 C25 H25 106.6 . .
C30 C25 C26 112.6(7) . .
C25 C26 H26A 109.4 . .
C25 C26 H26B 109.4 . .
C25 C26 C27 111.3(8) . .
H26A C26 H26B 108.0 . .
C27 C26 H26A 109.4 . .
C27 C26 H26B 109.4 . .
C26 C27 H27A 109.2 . .
C26 C27 H27B 109.2 . .
H27A C27 H27B 107.9 . .
C28 C27 C26 112.2(10) . .
C28 C27 H27A 109.2 . .
C28 C27 H27B 109.2 . .
C27 C28 H28A 108.8 . .
C27 C28 H28B 108.8 . .
C27 C28 C29 114.0(10) . .
H28A C28 H28B 107.7 . .
C29 C28 H28A 108.8 . .
C29 C28 H28B 108.8 . .
C28 C29 H29A 109.5 . .
C28 C29 H29B 109.5 . .
H29A C29 H29B 108.1 . .
C30 C29 C28 110.7(9) . .
C30 C29 H29A 109.5 . .
C30 C29 H29B 109.5 . .
C25 C30 C29 113.5(9) . .
C25 C30 H30A 108.9 . .
C25 C30 H30B 108.9 . .
C29 C30 H30A 108.9 . .
C29 C30 H30B 108.9 . .
H30A C30 H30B 107.7 . .
C32 C31 P1 123.2(4) . .
C32 C31 C36 118.2(5) . .
C36 C31 P1 118.6(4) . .
C31 C32 H32 119.8 . .
C33 C32 C31 120.5(5) . .
C33 C32 H32 119.8 . .
C32 C33 H33 119.6 . .
C34 C33 C32 120.9(6) . .
C34 C33 H33 119.6 . .
C33 C34 H34 120.2 . .
C33 C34 C35 119.5(6) . .
C35 C34 H34 120.2 . .
C34 C35 H35 119.7 . .
C36 C35 C34 120.7(6) . .
C36 C35 H35 119.7 . .
C31 C36 H36 119.9 . .
C35 C36 C31 120.2(5) . .
C35 C36 H36 119.9 . .
C38 C37 P1 123.1(4) . .
C38 C37 C42 118.8(5) . .
C42 C37 P1 118.1(4) . .
C37 C38 H38 119.7 . .
C39 C38 C37 120.6(5) . .
C39 C38 H38 119.7 . .
C38 C39 H39 119.6 . .
C40 C39 C38 120.9(6) . .
C40 C39 H39 119.6 . .
C39 C40 H40 120.2 . .
C39 C40 C41 119.7(6) . .
C41 C40 H40 120.2 . .
C40 C41 H41 119.7 . .
C40 C41 C42 120.5(6) . .
C42 C41 H41 119.7 . .
C37 C42 H42 120.3 . .
C41 C42 C37 119.5(5) . .
C41 C42 H42 120.3 . .
C44 C43 P1 117.4(4) . .
C48 C43 P1 123.6(4) . .
C48 C43 C44 119.0(5) . .
C43 C44 H44 120.2 . .
C45 C44 C43 119.5(5) . .
C45 C44 H44 120.2 . .
C44 C45 H45 119.6 . .
C44 C45 C46 120.8(6) . .
C46 C45 H45 119.6 . .
C45 C46 H46 120.0 . .
C47 C46 C45 120.0(5) . .
C47 C46 H46 120.0 . .
C46 C47 H47 120.3 . .
C46 C47 C48 119.5(6) . .
C48 C47 H47 120.3 . .
C43 C48 C47 121.3(5) . .
C43 C48 H48 119.4 . .
C47 C48 H48 119.4 . .
C50 C49 P2 118.5(4) . .
C50 C49 C54 118.6(5) . .
C54 C49 P2 122.8(4) . .
C49 C50 H50 119.6 . .
C49 C50 C51 120.8(5) . .
C51 C50 H50 119.6 . .
C50 C51 H51 120.1 . .
C52 C51 C50 119.7(5) . .
C52 C51 H51 120.1 . .
C51 C52 H52 119.9 . .
C51 C52 C53 120.1(6) . .
C53 C52 H52 119.9 . .
C52 C53 H53 119.9 . .
C52 C53 C54 120.2(5) . .
C54 C53 H53 119.9 . .
C49 C54 H54 119.7 . .
C53 C54 C49 120.5(5) . .
C53 C54 H54 119.7 . .
C56 C55 P2 117.9(4) . .
C56 C55 C60 118.7(5) . .
C60 C55 P2 123.3(4) . .
C55 C56 H56 119.7 . .
C55 C56 C57 120.7(5) . .
C57 C56 H56 119.7 . .
C56 C57 H57 120.0 . .
C58 C57 C56 120.1(6) . .
C58 C57 H57 120.0 . .
C57 C58 H58 119.9 . .
C57 C58 C59 120.2(6) . .
C59 C58 H58 119.9 . .
C58 C59 H59 120.1 . .
C58 C59 C60 119.8(6) . .
C60 C59 H59 120.1 . .
C55 C60 C59 120.5(6) . .
C55 C60 H60 119.7 . .
C59 C60 H60 119.7 . .
C62 C61 P2 123.6(4) . .
C62 C61 C66 119.0(5) . .
C66 C61 P2 117.3(4) . .
C61 C62 H62 119.9 . .
C61 C62 C63 120.2(5) . .
C63 C62 H62 119.9 . .
C62 C63 H63 119.7 . .
C64 C63 C62 120.6(6) . .
C64 C63 H63 119.7 . .
C63 C64 H64 120.2 . .
C63 C64 C65 119.5(5) . .
C65 C64 H64 120.2 . .
C64 C65 H65 119.6 . .
C64 C65 C66 120.8(6) . .
C66 C65 H65 119.6 . .
C61 C66 H66 120.1 . .
C65 C66 C61 119.9(6) . .
C65 C66 H66 120.1 . .
C68 C67 P3 124.2(5) . .
C72 C67 P3 117.4(4) . .
C72 C67 C68 118.4(5) . .
C67 C68 H68 119.9 . .
C69 C68 C67 120.2(6) . .
C69 C68 H68 119.9 . .
C68 C69 H69 119.7 . .
C70 C69 C68 120.6(6) . .
C70 C69 H69 119.7 . .
C69 C70 H70 119.9 . .
C71 C70 C69 120.2(6) . .
C71 C70 H70 119.9 . .
C70 C71 H71 120.3 . .
C70 C71 C72 119.5(6) . .
C72 C71 H71 120.3 . .
C67 C72 C71 121.2(6) . .
C67 C72 H72 119.4 . .
C71 C72 H72 119.4 . .
C74 C73 P3 123.1(4) . .
C78 C73 P3 117.6(4) . .
C78 C73 C74 119.3(5) . .
C73 C74 H74 119.5 . .
C73 C74 C75 121.0(6) . .
C75 C74 H74 119.5 . .
C74 C75 H75 120.4 . .
C76 C75 C74 119.2(6) . .
C76 C75 H75 120.4 . .
C75 C76 H76 119.5 . .
C75 C76 C77 121.0(6) . .
C77 C76 H76 119.5 . .
C76 C77 H77 120.4 . .
C76 C77 C78 119.1(6) . .
C78 C77 H77 120.4 . .
C73 C78 C77 120.4(6) . .
C73 C78 H78 119.8 . .
C77 C78 H78 119.8 . .
C80 C79 P3 117.2(4) . .
C80 C79 C84 119.4(5) . .
C84 C79 P3 123.4(5) . .
C79 C80 H80 119.6 . .
C79 C80 C81 120.7(6) . .
C81 C80 H80 119.6 . .
C80 C81 H81 120.0 . .
C82 C81 C80 119.9(6) . .
C82 C81 H81 120.0 . .
C81 C82 H82 120.1 . .
C81 C82 C83 119.7(6) . .
C83 C82 H82 120.1 . .
C82 C83 H83 119.6 . .
C84 C83 C82 120.7(6) . .
C84 C83 H83 119.6 . .
C79 C84 H84 120.3 . .
C83 C84 C79 119.5(6) . .
C83 C84 H84 120.3 . .
C86 C85 P4 123.4(4) . .
C86 C85 C90 118.5(5) . .
C90 C85 P4 118.1(4) . .
C85 C86 H86 120.1 . .
C87 C86 C85 119.9(6) . .
C87 C86 H86 120.1 . .
C86 C87 H87 119.1 . .
C88 C87 C86 121.7(6) . .
C88 C87 H87 119.1 . .
C87 C88 H88 120.6 . .
C87 C88 C89 118.9(6) . .
C89 C88 H88 120.6 . .
C88 C89 H89 119.9 . .
C90 C89 C88 120.1(6) . .
C90 C89 H89 119.9 . .
C85 C90 H90 119.6 . .
C89 C90 C85 120.8(6) . .
C89 C90 H90 119.6 . .
C92 C91 P4 123.3(4) . .
C92 C91 C96 119.0(5) . .
C96 C91 P4 117.7(4) . .
C91 C92 H92 119.9 . .
C91 C92 C93 120.2(6) . .
C93 C92 H92 119.9 . .
C92 C93 H93 119.7 . .
C92 C93 C94 120.5(6) . .
C94 C93 H93 119.7 . .
C93 C94 H94 120.3 . .
C95 C94 C93 119.3(6) . .
C95 C94 H94 120.3 . .
C94 C95 H95 119.7 . .
C96 C95 C94 120.5(6) . .
C96 C95 H95 119.7 . .
C91 C96 H96 119.8 . .
C95 C96 C91 120.3(6) . .
C95 C96 H96 119.8 . .
C98 C97 P4 123.5(4) . .
C98 C97 C102 118.6(5) . .
C102 C97 P4 117.9(4) . .
C97 C98 H98 119.8 . .
C99 C98 C97 120.3(5) . .
C99 C98 H98 119.8 . .
C98 C99 H99 119.6 . .
C98 C99 C100 120.8(5) . .
C100 C99 H99 119.6 . .
C99 C100 H100 120.5 . .
C101 C100 C99 119.0(5) . .
C101 C100 H100 120.5 . .
C100 C101 H101 119.5 . .
C100 C101 C102 121.0(6) . .
C102 C101 H101 119.5 . .
C97 C102 H102 119.9 . .
C101 C102 C97 120.3(5) . .
C101 C102 H102 119.9 . .
H10C C104 H10D 109.5 . .
H10C C104 H10E 109.5 . .
H10D C104 H10E 109.5 . .
C105 C104 H10C 109.5 . .
C105 C104 H10D 109.5 . .
C105 C104 H10E 109.5 . .
C104 C105 H10F 109.8 . .
C104 C105 H10G 109.8 . .
C104 C105 O5 109.6(11) . .
H10F C105 H10G 108.2 . .
O5 C105 H10F 109.8 . .
O5 C105 H10G 109.8 . .
C105 O5 C106 113.9(9) . .
O5 C106 H10H 109.5 . .
O5 C106 H10I 109.5 . .
O5 C106 C107 110.7(12) . .
H10H C106 H10I 108.1 . .
C107 C106 H10H 109.5 . .
C107 C106 H10I 109.5 . .
C106 C107 H10J 109.5 . .
C106 C107 H10K 109.5 . .
C106 C107 H10L 109.5 . .
H10J C107 H10K 109.5 . .
H10J C107 H10L 109.5 . .
H10K C107 H10L 109.5 . .
H10M C103 H10N 107.8 . .
Cl2 C103 H10M 109.1 . .
Cl2 C103 H10N 109.1 . .
Cl3 C103 H10M 109.1 . .
Cl3 C103 H10N 109.1 . .
Cl3 C103 Cl2 112.6(7) . .

loop_
_geom_bond_atom_site_label_1
_geom_bond_atom_site_label_2
_geom_bond_distance
_geom_bond_site_symmetry_2
Ag1 Ag1 3.0802(8) 2_655
Ag1 Ag2 3.1457(6) .
Ag1 Ag3 3.2125(6) 2_655
Ag1 Ag3 3.1881(5) .
Ag1 C1 2.090(5) .
Ag1 C11 2.090(5) .
Ag2 Ag1 3.1457(6) 2_655
Ag2 Ag3 3.2546(5) .
Ag2 Ag3 3.2546(5) 2_655
Ag2 C21 2.079(6) .
Ag2 C21 2.079(6) 2_655
Ag3 Ag1 3.2125(6) 2_655
Ag3 P1 2.4964(13) .
Ag3 C1 2.470(5) .
Ag3 C11 2.520(5) 2_655
Ag3 C21 2.568(5) .
Ag4 P2 2.5399(13) .
Ag4 P3 2.5113(14) .
Ag4 C11 2.587(5) .
Ag4 C21 2.645(5) .
Ag5 P4 2.4987(13) 2_655
Ag5 P4 2.4987(13) .
Ag5 C1 2.616(5) .
Ag5 C1 2.616(5) 2_655
P1 C31 1.822(5) .
P1 C37 1.830(5) .
P1 C43 1.832(5) .
P2 C49 1.821(5) .
P2 C55 1.831(5) .
P2 C61 1.837(5) .
P3 C67 1.832(6) .
P3 C73 1.830(6) .
P3 C79 1.835(6) .
P4 C85 1.825(5) .
P4 C91 1.831(5) .
P4 C97 1.813(5) .
Cl1 O1 1.365(7) .
Cl1 O2 1.383(7) .
Cl1 O3 1.355(8) .
Cl1 O4 1.618(12) .
C1 C2 1.224(7) .
C2 C3 1.378(7) .
C3 C4 1.211(8) .
C4 C5 1.483(9) .
C5 H5 1.0000 .
C5 C6 1.504(10) .
C5 C10 1.558(9) .
C6 H6A 0.9900 .
C6 H6B 0.9900 .
C6 C7 1.523(9) .
C7 H7A 0.9900 .
C7 H7B 0.9900 .
C7 C8 1.513(11) .
C8 H8A 0.9900 .
C8 H8B 0.9900 .
C8 C9 1.478(12) .
C9 H9A 0.9900 .
C9 H9B 0.9900 .
C9 C10 1.541(10) .
C10 H10A 0.9900 .
C10 H10B 0.9900 .
C11 Ag3 2.520(5) 2_655
C11 C12 1.218(7) .
C12 C13 1.390(7) .
C13 C14 1.193(8) .
C14 C15 1.479(8) .
C15 H15 1.0000 .
C15 C16 1.532(9) .
C15 C20 1.512(9) .
C16 H16A 0.9900 .
C16 H16B 0.9900 .
C16 C17 1.533(9) .
C17 H17A 0.9900 .
C17 H17B 0.9900 .
C17 C18 1.489(12) .
C18 H18A 0.9900 .
C18 H18B 0.9900 .
C18 C19 1.506(12) .
C19 H19A 0.9900 .
C19 H19B 0.9900 .
C19 C20 1.546(9) .
C20 H20A 0.9900 .
C20 H20B 0.9900 .
C21 C22 1.234(8) .
C22 C23 1.382(8) .
C23 C24 1.186(9) .
C24 C25 1.477(10) .
C25 H25 1.0000 .
C25 C26 1.499(11) .
C25 C30 1.480(12) .
C26 H26A 0.9900 .
C26 H26B 0.9900 .
C26 C27 1.525(12) .
C27 H27A 0.9900 .
C27 H27B 0.9900 .
C27 C28 1.456(16) .
C28 H28A 0.9900 .
C28 H28B 0.9900 .
C28 C29 1.528(16) .
C29 H29A 0.9900 .
C29 H29B 0.9900 .
C29 C30 1.511(13) .
C30 H30A 0.9900 .
C30 H30B 0.9900 .
C31 C32 1.391(7) .
C31 C36 1.404(7) .
C32 H32 0.9500 .
C32 C33 1.387(8) .
C33 H33 0.9500 .
C33 C34 1.363(9) .
C34 H34 0.9500 .
C34 C35 1.381(9) .
C35 H35 0.9500 .
C35 C36 1.380(8) .
C36 H36 0.9500 .
C37 C38 1.386(7) .
C37 C42 1.400(8) .
C38 H38 0.9500 .
C38 C39 1.370(8) .
C39 H39 0.9500 .
C39 C40 1.365(9) .
C40 H40 0.9500 .
C40 C41 1.379(10) .
C41 H41 0.9500 .
C41 C42 1.388(8) .
C42 H42 0.9500 .
C43 C44 1.401(7) .
C43 C48 1.372(7) .
C44 H44 0.9500 .
C44 C45 1.376(8) .
C45 H45 0.9500 .
C45 C46 1.382(9) .
C46 H46 0.9500 .
C46 C47 1.371(9) .
C47 H47 0.9500 .
C47 C48 1.387(8) .
C48 H48 0.9500 .
C49 C50 1.382(7) .
C49 C54 1.400(7) .
C50 H50 0.9500 .
C50 C51 1.397(8) .
C51 H51 0.9500 .
C51 C52 1.379(9) .
C52 H52 0.9500 .
C52 C53 1.380(9) .
C53 H53 0.9500 .
C53 C54 1.382(8) .
C54 H54 0.9500 .
C55 C56 1.387(8) .
C55 C60 1.395(7) .
C56 H56 0.9500 .
C56 C57 1.391(8) .
C57 H57 0.9500 .
C57 C58 1.378(10) .
C58 H58 0.9500 .
C58 C59 1.381(10) .
C59 H59 0.9500 .
C59 C60 1.395(8) .
C60 H60 0.9500 .
C61 C62 1.383(7) .
C61 C66 1.397(8) .
C62 H62 0.9500 .
C62 C63 1.402(8) .
C63 H63 0.9500 .
C63 C64 1.364(9) .
C64 H64 0.9500 .
C64 C65 1.384(10) .
C65 H65 0.9500 .
C65 C66 1.389(9) .
C66 H66 0.9500 .
C67 C68 1.396(8) .
C67 C72 1.394(8) .
C68 H68 0.9500 .
C68 C69 1.390(9) .
C69 H69 0.9500 .
C69 C70 1.380(10) .
C70 H70 0.9500 .
C70 C71 1.378(10) .
C71 H71 0.9500 .
C71 C72 1.395(9) .
C72 H72 0.9500 .
C73 C74 1.383(8) .
C73 C78 1.375(8) .
C74 H74 0.9500 .
C74 C75 1.389(9) .
C75 H75 0.9500 .
C75 C76 1.367(10) .
C76 H76 0.9500 .
C76 C77 1.384(10) .
C77 H77 0.9500 .
C77 C78 1.399(8) .
C78 H78 0.9500 .
C79 C80 1.377(8) .
C79 C84 1.401(8) .
C80 H80 0.9500 .
C80 C81 1.386(9) .
C81 H81 0.9500 .
C81 C82 1.371(10) .
C82 H82 0.9500 .
C82 C83 1.390(10) .
C83 H83 0.9500 .
C83 C84 1.375(9) .
C84 H84 0.9500 .
C85 C86 1.389(8) .
C85 C90 1.396(8) .
C86 H86 0.9500 .
C86 C87 1.382(8) .
C87 H87 0.9500 .
C87 C88 1.373(10) .
C88 H88 0.9500 .
C88 C89 1.386(10) .
C89 H89 0.9500 .
C89 C90 1.385(8) .
C90 H90 0.9500 .
C91 C92 1.380(8) .
C91 C96 1.404(8) .
C92 H92 0.9500 .
C92 C93 1.384(8) .
C93 H93 0.9500 .
C93 C94 1.389(9) .
C94 H94 0.9500 .
C94 C95 1.380(9) .
C95 H95 0.9500 .
C95 C96 1.374(9) .
C96 H96 0.9500 .
C97 C98 1.393(7) .
C97 C102 1.402(8) .
C98 H98 0.9500 .
C98 C99 1.381(8) .
C99 H99 0.9500 .
C99 C100 1.391(9) .
C100 H100 0.9500 .
C100 C101 1.376(9) .
C101 H101 0.9500 .
C101 C102 1.380(8) .
C102 H102 0.9500 .
C104 H10C 0.9800 .
C104 H10D 0.9800 .
C104 H10E 0.9800 .
C104 C105 1.354(15) .
C105 H10F 0.9900 .
C105 H10G 0.9900 .
C105 O5 1.426(13) .
O5 C106 1.445(14) .
C106 H10H 0.9900 .
C106 H10I 0.9900 .
C106 C107 1.48(2) .
C107 H10J 0.9800 .
C107 H10K 0.9800 .
C107 H10L 0.9800 .
C103 H10M 0.9900 .
C103 H10N 0.9900 .
C103 Cl2 1.709(13) .
C103 Cl3 1.653(12) .

loop_
_geom_torsion_atom_site_label_1
_geom_torsion_atom_site_label_2
_geom_torsion_atom_site_label_3
_geom_torsion_atom_site_label_4
_geom_torsion
Ag3 P1 C31 C32 141.1(4)
Ag3 P1 C31 C36 -38.6(4)
Ag3 P1 C37 C38 141.2(4)
Ag3 P1 C37 C42 -37.7(5)
Ag3 P1 C43 C44 -36.7(5)
Ag3 P1 C43 C48 141.9(4)
Ag4 P2 C49 C50 27.0(5)
Ag4 P2 C49 C54 -155.0(4)
Ag4 P2 C55 C56 47.4(5)
Ag4 P2 C55 C60 -129.4(4)
Ag4 P2 C61 C62 -147.0(4)
Ag4 P2 C61 C66 37.2(5)
Ag4 P3 C67 C68 150.9(5)
Ag4 P3 C67 C72 -26.0(5)
Ag4 P3 C73 C74 156.7(4)
Ag4 P3 C73 C78 -25.0(5)
Ag4 P3 C79 C80 -40.9(5)
Ag4 P3 C79 C84 140.6(5)
Ag5 P4 C85 C86 118.1(4)
Ag5 P4 C85 C90 -60.2(5)
Ag5 P4 C91 C92 150.6(4)
Ag5 P4 C91 C96 -31.7(5)
Ag5 P4 C97 C98 141.6(4)
Ag5 P4 C97 C102 -38.2(5)
P1 C31 C32 C33 -179.5(4)
P1 C31 C36 C35 -178.5(5)
P1 C37 C38 C39 -179.7(4)
P1 C37 C42 C41 -179.6(5)
P1 C43 C44 C45 179.9(5)
P1 C43 C48 C47 -178.6(5)
P2 C49 C50 C51 178.6(4)
P2 C49 C54 C53 -178.1(4)
P2 C55 C56 C57 -177.6(5)
P2 C55 C60 C59 177.0(5)
P2 C61 C62 C63 -177.0(4)
P2 C61 C66 C65 176.8(5)
P3 C67 C68 C69 -178.6(5)
P3 C67 C72 C71 177.7(4)
P3 C73 C74 C75 178.4(5)
P3 C73 C78 C77 -178.0(5)
P3 C79 C80 C81 -177.1(5)
P3 C79 C84 C83 176.5(5)
P4 C85 C86 C87 179.8(5)
P4 C85 C90 C89 179.5(5)
P4 C91 C92 C93 175.8(4)
P4 C91 C96 C95 -175.5(5)
P4 C97 C98 C99 -178.9(4)
P4 C97 C102 C101 -179.5(5)
C4 C5 C6 C7 179.0(6)
C4 C5 C10 C9 177.3(7)
C5 C6 C7 C8 -55.1(9)
C6 C5 C10 C9 -59.3(8)
C6 C7 C8 C9 54.3(10)
C7 C8 C9 C10 -55.1(11)
C8 C9 C10 C5 57.3(10)
C10 C5 C6 C7 57.8(8)
C14 C15 C16 C17 177.4(5)
C14 C15 C20 C19 -178.1(6)
C15 C16 C17 C18 56.0(8)
C16 C15 C20 C19 56.2(7)
C16 C17 C18 C19 -55.6(8)
C17 C18 C19 C20 54.5(9)
C18 C19 C20 C15 -54.3(9)
C20 C15 C16 C17 -56.9(7)
C24 C25 C26 C27 -179.3(8)
C24 C25 C30 C29 -179.5(10)
C25 C26 C27 C28 -53.0(15)
C26 C25 C30 C29 -53.0(13)
C26 C27 C28 C29 52.7(18)
C27 C28 C29 C30 -50.7(19)
C28 C29 C30 C25 50.2(16)
C30 C25 C26 C27 53.0(12)
C31 P1 C37 C38 14.5(5)
C31 P1 C37 C42 -164.4(4)
C31 P1 C43 C44 90.0(4)
C31 P1 C43 C48 -91.4(5)
C31 C32 C33 C34 -1.5(8)
C32 C31 C36 C35 1.8(8)
C32 C33 C34 C35 0.7(9)
C33 C34 C35 C36 1.3(10)
C34 C35 C36 C31 -2.6(9)
C36 C31 C32 C33 0.2(7)
C37 P1 C31 C32 -92.5(4)
C37 P1 C31 C36 87.8(4)
C37 P1 C43 C44 -162.7(4)
C37 P1 C43 C48 15.9(5)
C37 C38 C39 C40 0.4(9)
C38 C37 C42 C41 1.4(8)
C38 C39 C40 C41 -0.7(10)
C39 C40 C41 C42 1.4(11)
C40 C41 C42 C37 -1.7(10)
C42 C37 C38 C39 -0.7(8)
C43 P1 C31 C32 15.0(5)
C43 P1 C31 C36 -164.7(4)
C43 P1 C37 C38 -93.0(5)
C43 P1 C37 C42 88.1(4)
C43 C44 C45 C46 -1.7(10)
C44 C43 C48 C47 0.0(8)
C44 C45 C46 C47 1.0(10)
C45 C46 C47 C48 0.2(10)
C46 C47 C48 C43 -0.7(9)
C48 C43 C44 C45 1.2(8)
C49 P2 C55 C56 -78.8(5)
C49 P2 C55 C60 104.3(5)
C49 P2 C61 C62 -15.6(5)
C49 P2 C61 C66 168.5(4)
C49 C50 C51 C52 -0.7(8)
C50 C49 C54 C53 -0.1(8)
C50 C51 C52 C53 0.4(9)
C51 C52 C53 C54 0.0(9)
C52 C53 C54 C49 -0.2(9)
C54 C49 C50 C51 0.6(8)
C55 P2 C49 C50 148.6(4)
C55 P2 C49 C54 -33.4(5)
C55 P2 C61 C62 92.0(5)
C55 P2 C61 C66 -83.8(5)
C55 C56 C57 C58 0.5(10)
C56 C55 C60 C59 0.2(8)
C56 C57 C58 C59 0.1(11)
C57 C58 C59 C60 -0.5(10)
C58 C59 C60 C55 0.4(9)
C60 C55 C56 C57 -0.7(9)
C61 P2 C49 C50 -104.7(4)
C61 P2 C49 C54 73.3(5)
C61 P2 C55 C56 173.6(4)
C61 P2 C55 C60 -3.2(5)
C61 C62 C63 C64 1.1(8)
C62 C61 C66 C65 0.8(9)
C62 C63 C64 C65 -0.3(9)
C63 C64 C65 C66 -0.2(10)
C64 C65 C66 C61 -0.1(10)
C66 C61 C62 C63 -1.3(8)
C67 P3 C73 C74 -77.6(5)
C67 P3 C73 C78 100.7(5)
C67 P3 C79 C80 -160.7(5)
C67 P3 C79 C84 20.8(6)
C67 C68 C69 C70 1.8(10)
C68 C67 C72 C71 0.6(8)
C68 C69 C70 C71 -0.7(10)
C69 C70 C71 C72 -0.3(9)
C70 C71 C72 C67 0.4(9)
C72 C67 C68 C69 -1.6(9)
C73 P3 C67 C68 18.3(6)
C73 P3 C67 C72 -158.6(4)
C73 P3 C79 C80 90.4(5)
C73 P3 C79 C84 -88.1(5)
C73 C74 C75 C76 -1.3(10)
C74 C73 C78 C77 0.3(9)
C74 C75 C76 C77 2.0(11)
C75 C76 C77 C78 -1.6(10)
C76 C77 C78 C73 0.4(9)
C78 C73 C74 C75 0.2(9)
C79 P3 C67 C68 -88.4(5)
C79 P3 C67 C72 94.6(5)
C79 P3 C73 C74 31.9(5)
C79 P3 C73 C78 -149.8(4)
C79 C80 C81 C82 0.0(11)
C80 C79 C84 C83 -1.9(9)
C80 C81 C82 C83 -1.0(12)
C81 C82 C83 C84 0.5(12)
C82 C83 C84 C79 1.0(11)
C84 C79 C80 C81 1.4(9)
C85 P4 C91 C92 -86.4(5)
C85 P4 C91 C96 91.3(4)
C85 P4 C97 C98 15.7(5)
C85 P4 C97 C102 -164.1(4)
C85 C86 C87 C88 1.6(10)
C86 C85 C90 C89 1.2(8)
C86 C87 C88 C89 -0.4(10)
C87 C88 C89 C90 -0.4(10)
C88 C89 C90 C85 0.0(9)
C90 C85 C86 C87 -2.0(8)
C91 P4 C85 C86 -4.7(5)
C91 P4 C85 C90 177.0(4)
C91 P4 C97 C98 -92.1(5)
C91 P4 C97 C102 88.1(5)
C91 C92 C93 C94 -0.3(9)
C92 C91 C96 C95 2.3(9)
C92 C93 C94 C95 2.0(9)
C93 C94 C95 C96 -1.5(10)
C94 C95 C96 C91 -0.6(10)
C96 C91 C92 C93 -1.9(8)
C97 P4 C85 C86 -113.7(5)
C97 P4 C85 C90 68.1(5)
C97 P4 C91 C92 21.8(5)
C97 P4 C91 C96 -160.5(4)
C97 C98 C99 C100 -2.3(9)
C98 C97 C102 C101 0.7(8)
C98 C99 C100 C101 2.0(9)
C99 C100 C101 C102 -0.3(9)
C100 C101 C102 C97 -1.0(9)
C102 C97 C98 C99 0.9(8)
C104 C105 O5 C106 179.3(11)
C105 O5 C106 C107 171.4(12)
